data_4518198
loop_
_publ_author_name
'S\'anchez-Page, Beatriz'
'Munarriz, Julen'
'Jim\'enez, M. Victoria'
'P\'erez-Torrente, Jes\'us J.'
'Blasco, Javier'
'Subias, Gloria'
'Passarelli, Vincenzo'
'\'Alvarez, Patricia'

_publ_section_title
;
 \b-(Z) Selectivity Control by Cyclometalated Rhodium(III)--Triazolylidene
 Homogeneous and Heterogeneous Terminal Alkyne Hydrosilylation Catalysts
;
_journal_issue 22
_journal_name_full 'ACS Catalysis'
_journal_page_first 13334
_journal_page_last 13351
_journal_paper_doi 10.1021/acscatal.0c03295
_journal_volume 10
_journal_year 2020
_chemical_formula_moiety 'C20 H24 I N2 Rh'
_chemical_formula_sum 'C20 H24 I N2 Rh'
_chemical_formula_weight 522.22
_space_group_crystal_system monoclinic
_space_group_IT_number 14
_space_group_name_Hall '-P 2ybc'
_space_group_name_H-M_alt 'P 1 21/c 1'
_atom_sites_solution_hydrogens geom
_atom_sites_solution_primary heavy
_atom_sites_solution_secondary difmap
_audit_creation_method SHELXL-2014/7
_audit_update_record
;
2020-02-05 deposited with the CCDC.	2020-07-28 downloaded from the CCDC.
;
_cell_angle_alpha 90
_cell_angle_beta 102.7530(10)
_cell_angle_gamma 90
_cell_formula_units_Z 4
_cell_length_a 14.0181(11)
_cell_length_b 8.4600(7)
_cell_length_c 16.4369(13)
_cell_measurement_reflns_used 5148
_cell_measurement_temperature 100(2)
_cell_measurement_theta_max 27.345
_cell_measurement_theta_min 2.541
_cell_volume 1901.2(3)
_computing_cell_refinement 'SAINT+ in APEX2 (Bruker AXS,2008)'
_computing_data_collection 'SMART in APEX2 (Bruker AXS,2008)'
_computing_data_reduction 'SAINT+ in APEX2 (Bruker AXS,2008)'
_computing_molecular_graphics 'XP program, SHELXTL v6.12, Bruker2000'
_computing_publication_material 'XCIF program, PLATON(Spek, 1998)'
_computing_structure_refinement 'SHELXL-2014/7 (Sheldrick, 2014)'
_computing_structure_solution 'SHELXS-2013 (Sheldrick, 2008)'
_diffrn_ambient_temperature 100(2)
_diffrn_detector_area_resol_mean 8.26
_diffrn_measured_fraction_theta_full 1.000
_diffrn_measured_fraction_theta_max 1.000
_diffrn_measurement_device_type 'Bruker SMART APEX CCD system'
_diffrn_measurement_method '\w rotations with narrow frames'
_diffrn_radiation_monochromator graphite
_diffrn_radiation_source 'fine-focus sealed tube'
_diffrn_radiation_type MoK\a
_diffrn_radiation_wavelength 0.71073
_diffrn_reflns_av_R_equivalents 0.0457
_diffrn_reflns_av_unetI/netI 0.0348
_diffrn_reflns_Laue_measured_fraction_full 1.000
_diffrn_reflns_Laue_measured_fraction_max 1.000
_diffrn_reflns_limit_h_max 17
_diffrn_reflns_limit_h_min -17
_diffrn_reflns_limit_k_max 10
_diffrn_reflns_limit_k_min -10
_diffrn_reflns_limit_l_max 20
_diffrn_reflns_limit_l_min -21
_diffrn_reflns_number 22270
_diffrn_reflns_point_group_measured_fraction_full 1.000
_diffrn_reflns_point_group_measured_fraction_max 1.000
_diffrn_reflns_theta_full 25.000
_diffrn_reflns_theta_max 27.097
_diffrn_reflns_theta_min 1.489
_exptl_absorpt_coefficient_mu 2.526
_exptl_absorpt_correction_T_max 0.8372
_exptl_absorpt_correction_T_min 0.7103
_exptl_absorpt_correction_type multi-scan
_exptl_absorpt_process_details
; 
 Multi-scan correction included in APEX2 package (Bruker AXS, 2008)
;
_exptl_crystal_colour orange
_exptl_crystal_density_diffrn 1.824
_exptl_crystal_description prism
_exptl_crystal_F_000 1024
_exptl_crystal_size_max 0.170
_exptl_crystal_size_mid 0.120
_exptl_crystal_size_min 0.020
_refine_diff_density_max 0.689
_refine_diff_density_min -0.514
_refine_diff_density_rms 0.103
_refine_ls_extinction_method none
_refine_ls_goodness_of_fit_ref 1.018
_refine_ls_hydrogen_treatment constr
_refine_ls_matrix_type full
_refine_ls_number_parameters 223
_refine_ls_number_reflns 4189
_refine_ls_number_restraints 0
_refine_ls_restrained_S_all 1.018
_refine_ls_R_factor_all 0.0397
_refine_ls_R_factor_gt 0.0251
_refine_ls_shift/su_max 0.002
_refine_ls_shift/su_mean 0.000
_refine_ls_structure_factor_coef Fsqd
_refine_ls_weighting_details 'w=1/[\s^2^(Fo^2^)+(0.0217P)^2^+0.8908P] where P=(Fo^2^+2Fc^2^)/3'
_refine_ls_weighting_scheme calc
_refine_ls_wR_factor_gt 0.0483
_refine_ls_wR_factor_ref 0.0522
_reflns_Friedel_coverage 0.000
_reflns_number_gt 3385
_reflns_number_total 4189
_reflns_threshold_expression 'I > 2\s(I)'
_cod_data_source_file cs0c03295_si_005.cif
_cod_data_source_block 2_VPX143
_cod_depositor_comments 'Adding full bibliography for 4518198--4518199.cif.'
_cod_original_sg_symbol_H-M 'P 21/c'
_cod_database_code 4518198
_shelx_shelxl_version_number 2014/7
_shelx_space_group_comment
;
The symmetry employed for this shelxl refinement is uniquely defined
by the following loop, which should always be used as a source of
symmetry information in preference to the above space-group names.
They are only intended as comments.
;

loop_
_space_group_symop_operation_xyz
'x, y, z'
'-x, y+1/2, -z+1/2'
'-x, -y, -z'
'x, -y-1/2, z-1/2'

loop_
_atom_site_label
_atom_site_type_symbol
_atom_site_fract_x
_atom_site_fract_y
_atom_site_fract_z
_atom_site_U_iso_or_equiv
_atom_site_adp_type
_atom_site_occupancy
_atom_site_site_symmetry_order
_atom_site_calc_flag
_atom_site_refinement_flags_posn
_atom_site_refinement_flags_adp
_atom_site_refinement_flags_occupancy
_atom_site_disorder_assembly
_atom_site_disorder_group
C1 C 0.3648(2) 0.7787(3) 0.95696(18) 0.0177(6) Uani 1 1 d . . . . .
C3 C 0.5041(2) 0.6837(4) 1.0360(2) 0.0235(7) Uani 1 1 d . . . . .
H3 H 0.5474 0.6268 1.0786 0.028 Uiso 1 1 calc R U . . .
C4 C 0.5300(2) 0.7748(4) 0.97833(19) 0.0233(7) Uani 1 1 d . . . . .
H4 H 0.5945 0.7957 0.9720 0.028 Uiso 1 1 calc R U . . .
C6 C 0.3470(2) 0.6122(4) 1.07734(19) 0.0237(7) Uani 1 1 d . . . . .
H6A H 0.2797 0.6518 1.0637 0.035 Uiso 1 1 calc R U . . .
H6B H 0.3770 0.6373 1.1356 0.035 Uiso 1 1 calc R U . . .
H6C H 0.3467 0.4974 1.0694 0.035 Uiso 1 1 calc R U . . .
C7 C 0.4234(2) 0.9491(4) 0.86559(19) 0.0196(6) Uani 1 1 d . . . . .
C8 C 0.4944(2) 1.0183(4) 0.8307(2) 0.0226(7) Uani 1 1 d . . . . .
H8 H 0.5609 0.9862 0.8470 0.027 Uiso 1 1 calc R U . . .
C9 C 0.4660(2) 1.1354(4) 0.7715(2) 0.0262(7) Uani 1 1 d . . . . .
H9 H 0.5128 1.1829 0.7453 0.031 Uiso 1 1 calc R U . . .
C10 C 0.3694(2) 1.1831(4) 0.7506(2) 0.0253(7) Uani 1 1 d . . . . .
H10 H 0.3504 1.2653 0.7110 0.030 Uiso 1 1 calc R U . . .
C11 C 0.2997(2) 1.1116(4) 0.78710(19) 0.0233(7) Uani 1 1 d . . . . .
H11 H 0.2339 1.1477 0.7727 0.028 Uiso 1 1 calc R U . . .
C12 C 0.3237(2) 0.9892(3) 0.84386(18) 0.0182(6) Uani 1 1 d . . . . .
C13 C 0.1903(2) 0.6729(4) 0.79870(19) 0.0226(7) Uani 1 1 d . . . . .
C14 C 0.1292(2) 0.8084(4) 0.77096(19) 0.0231(7) Uani 1 1 d . . . . .
C15 C 0.0732(2) 0.8383(4) 0.83037(19) 0.0229(7) Uani 1 1 d . . . . .
C16 C 0.0911(2) 0.7130(4) 0.89175(18) 0.0187(6) Uani 1 1 d . . . . .
C17 C 0.1600(2) 0.6089(4) 0.87091(19) 0.0219(7) Uani 1 1 d . . . . .
C18 C 0.1217(3) 0.8917(5) 0.6898(2) 0.0387(9) Uani 1 1 d . . . . .
H18A H 0.0810 0.8295 0.6449 0.058 Uiso 1 1 calc R U . . .
H18B H 0.1872 0.9045 0.6788 0.058 Uiso 1 1 calc R U . . .
H18C H 0.0920 0.9960 0.6923 0.058 Uiso 1 1 calc R U . . .
C19 C -0.0016(3) 0.9652(4) 0.8270(2) 0.0367(9) Uani 1 1 d . . . . .
H19A H 0.0125 1.0526 0.7923 0.055 Uiso 1 1 calc R U . . .
H19B H 0.0003 1.0040 0.8835 0.055 Uiso 1 1 calc R U . . .
H19C H -0.0667 0.9225 0.8030 0.055 Uiso 1 1 calc R U . . .
C20 C 0.0385(2) 0.6969(4) 0.9614(2) 0.0288(8) Uani 1 1 d . . . . .
H20A H -0.0306 0.6734 0.9382 0.043 Uiso 1 1 calc R U . . .
H20B H 0.0440 0.7959 0.9930 0.043 Uiso 1 1 calc R U . . .
H20C H 0.0678 0.6107 0.9984 0.043 Uiso 1 1 calc R U . . .
C21 C 0.1922(3) 0.4524(4) 0.9096(2) 0.0335(8) Uani 1 1 d . . . . .
H21A H 0.1779 0.4470 0.9653 0.050 Uiso 1 1 calc R U . . .
H21B H 0.2628 0.4400 0.9143 0.050 Uiso 1 1 calc R U . . .
H21C H 0.1573 0.3677 0.8747 0.050 Uiso 1 1 calc R U . . .
C22 C 0.2590(3) 0.5949(5) 0.7526(2) 0.0385(10) Uani 1 1 d . . . . .
H22A H 0.2225 0.5204 0.7117 0.058 Uiso 1 1 calc R U . . .
H22B H 0.3098 0.5380 0.7923 0.058 Uiso 1 1 calc R U . . .
H22C H 0.2894 0.6756 0.7239 0.058 Uiso 1 1 calc R U . . .
N2 N 0.40286(18) 0.6864(3) 1.02301(15) 0.0204(6) Uani 1 1 d . . . . .
N5 N 0.44341(17) 0.8328(3) 0.92940(15) 0.0177(5) Uani 1 1 d . . . . .
Rh Rh 0.23275(2) 0.84719(3) 0.89357(2) 0.01567(6) Uani 1 1 d . . . . .
I I 0.21341(2) 1.04955(2) 1.01471(2) 0.02233(6) Uani 1 1 d . . . . .

loop_
_atom_site_aniso_label
_atom_site_aniso_U_11
_atom_site_aniso_U_22
_atom_site_aniso_U_33
_atom_site_aniso_U_23
_atom_site_aniso_U_13
_atom_site_aniso_U_12
C1 0.0183(15) 0.0146(15) 0.0201(16) -0.0037(12) 0.0039(12) -0.0001(12)
C3 0.0217(16) 0.0231(17) 0.0224(17) -0.0048(13) -0.0023(13) 0.0068(13)
C4 0.0187(16) 0.0228(17) 0.0280(18) -0.0073(14) 0.0043(13) 0.0006(13)
C6 0.0291(18) 0.0261(18) 0.0164(16) 0.0034(13) 0.0063(14) 0.0021(14)
C7 0.0245(16) 0.0143(15) 0.0214(16) -0.0056(13) 0.0078(13) -0.0015(13)
C8 0.0218(16) 0.0195(17) 0.0292(18) -0.0075(14) 0.0111(14) -0.0015(13)
C9 0.0328(19) 0.0202(17) 0.0301(19) -0.0070(15) 0.0170(15) -0.0068(14)
C10 0.038(2) 0.0152(16) 0.0247(18) 0.0004(13) 0.0123(15) -0.0033(14)
C11 0.0261(17) 0.0219(17) 0.0234(17) -0.0021(13) 0.0090(14) -0.0001(13)
C12 0.0252(17) 0.0154(15) 0.0159(15) -0.0039(12) 0.0085(13) -0.0041(12)
C13 0.0178(16) 0.0311(18) 0.0189(16) -0.0103(14) 0.0041(13) -0.0050(14)
C14 0.0195(16) 0.0312(19) 0.0169(16) -0.0026(13) 0.0000(13) -0.0071(13)
C15 0.0165(15) 0.0290(18) 0.0210(16) 0.0013(14) -0.0005(13) 0.0011(14)
C16 0.0167(15) 0.0235(17) 0.0158(15) -0.0018(13) 0.0035(12) -0.0054(12)
C17 0.0209(16) 0.0221(17) 0.0203(17) -0.0025(13) -0.0007(13) -0.0036(13)
C18 0.044(2) 0.053(2) 0.0167(18) 0.0043(17) 0.0005(16) -0.0131(19)
C19 0.0263(19) 0.040(2) 0.040(2) 0.0055(18) -0.0001(16) 0.0096(17)
C20 0.0302(19) 0.034(2) 0.0244(18) -0.0026(15) 0.0115(15) -0.0079(15)
C21 0.038(2) 0.0226(18) 0.037(2) -0.0004(16) 0.0007(16) -0.0043(16)
C22 0.030(2) 0.051(2) 0.037(2) -0.0234(18) 0.0137(17) -0.0081(17)
N2 0.0214(14) 0.0204(14) 0.0188(14) -0.0022(11) 0.0033(11) 0.0027(11)
N5 0.0158(13) 0.0159(13) 0.0217(14) -0.0043(11) 0.0051(10) -0.0008(10)
Rh 0.01506(12) 0.01768(12) 0.01455(12) 0.00030(10) 0.00391(9) 0.00022(10)
I 0.02411(11) 0.02246(11) 0.02169(11) -0.00343(9) 0.00777(8) -0.00049(9)

loop_
_atom_type_symbol
_atom_type_description
_atom_type_scat_dispersion_real
_atom_type_scat_dispersion_imag
_atom_type_scat_source
C C 0.0033 0.0016 'International Tables Vol C Tables 4.2.6.8 and 6.1.1.4'
H H 0.0000 0.0000 'International Tables Vol C Tables 4.2.6.8 and 6.1.1.4'
N N 0.0061 0.0033 'International Tables Vol C Tables 4.2.6.8 and 6.1.1.4'
Rh Rh -1.1178 0.9187 'International Tables Vol C Tables 4.2.6.8 and 6.1.1.4'
I I -0.4742 1.8119 'International Tables Vol C Tables 4.2.6.8 and 6.1.1.4'

loop_
_geom_angle_atom_site_label_1
_geom_angle_atom_site_label_2
_geom_angle_atom_site_label_3
_geom_angle
_geom_angle_site_symmetry_1
_geom_angle_site_symmetry_3
_geom_angle_publ_flag
N2 C1 N5 105.0(2) . . ?
N2 C1 Rh 138.0(2) . . ?
N5 C1 Rh 117.0(2) . . ?
C4 C3 N2 108.1(3) . . ?
C4 C3 H3 125.9 . . ?
N2 C3 H3 125.9 . . ?
C3 C4 N5 106.0(3) . . ?
C3 C4 H4 127.0 . . ?
N5 C4 H4 127.0 . . ?
N2 C6 H6A 109.5 . . ?
N2 C6 H6B 109.5 . . ?
H6A C6 H6B 109.5 . . ?
N2 C6 H6C 109.5 . . ?
H6A C6 H6C 109.5 . . ?
H6B C6 H6C 109.5 . . ?
C8 C7 C12 123.9(3) . . ?
C8 C7 N5 123.8(3) . . ?
C12 C7 N5 112.3(3) . . ?
C7 C8 C9 118.2(3) . . ?
C7 C8 H8 120.9 . . ?
C9 C8 H8 120.9 . . ?
C10 C9 C8 119.8(3) . . ?
C10 C9 H9 120.1 . . ?
C8 C9 H9 120.1 . . ?
C9 C10 C11 120.5(3) . . ?
C9 C10 H10 119.7 . . ?
C11 C10 H10 119.7 . . ?
C12 C11 C10 121.7(3) . . ?
C12 C11 H11 119.1 . . ?
C10 C11 H11 119.1 . . ?
C11 C12 C7 115.6(3) . . ?
C11 C12 Rh 128.8(2) . . ?
C7 C12 Rh 115.3(2) . . ?
C14 C13 C17 107.1(3) . . ?
C14 C13 C22 126.2(3) . . ?
C17 C13 C22 125.8(3) . . ?
C14 C13 Rh 74.47(18) . . ?
C17 C13 Rh 75.20(18) . . ?
C22 C13 Rh 124.4(2) . . ?
C15 C14 C13 107.9(3) . . ?
C15 C14 C18 126.6(3) . . ?
C13 C14 C18 125.3(3) . . ?
C15 C14 Rh 72.41(17) . . ?
C13 C14 Rh 67.01(16) . . ?
C18 C14 Rh 129.9(2) . . ?
C14 C15 C16 108.4(3) . . ?
C14 C15 C19 126.8(3) . . ?
C16 C15 C19 124.4(3) . . ?
C14 C15 Rh 71.07(17) . . ?
C16 C15 Rh 72.55(17) . . ?
C19 C15 Rh 127.7(2) . . ?
C17 C16 C15 108.2(3) . . ?
C17 C16 C20 127.6(3) . . ?
C15 C16 C20 124.1(3) . . ?
C17 C16 Rh 70.87(17) . . ?
C15 C16 Rh 70.22(17) . . ?
C20 C16 Rh 127.5(2) . . ?
C16 C17 C13 107.9(3) . . ?
C16 C17 C21 127.7(3) . . ?
C13 C17 C21 124.2(3) . . ?
C16 C17 Rh 73.07(17) . . ?
C13 C17 Rh 66.30(17) . . ?
C21 C17 Rh 129.7(2) . . ?
C14 C18 H18A 109.5 . . ?
C14 C18 H18B 109.5 . . ?
H18A C18 H18B 109.5 . . ?
C14 C18 H18C 109.5 . . ?
H18A C18 H18C 109.5 . . ?
H18B C18 H18C 109.5 . . ?
C15 C19 H19A 109.5 . . ?
C15 C19 H19B 109.5 . . ?
H19A C19 H19B 109.5 . . ?
C15 C19 H19C 109.5 . . ?
H19A C19 H19C 109.5 . . ?
H19B C19 H19C 109.5 . . ?
C16 C20 H20A 109.5 . . ?
C16 C20 H20B 109.5 . . ?
H20A C20 H20B 109.5 . . ?
C16 C20 H20C 109.5 . . ?
H20A C20 H20C 109.5 . . ?
H20B C20 H20C 109.5 . . ?
C17 C21 H21A 109.5 . . ?
C17 C21 H21B 109.5 . . ?
H21A C21 H21B 109.5 . . ?
C17 C21 H21C 109.5 . . ?
H21A C21 H21C 109.5 . . ?
H21B C21 H21C 109.5 . . ?
C13 C22 H22A 109.5 . . ?
C13 C22 H22B 109.5 . . ?
H22A C22 H22B 109.5 . . ?
C13 C22 H22C 109.5 . . ?
H22A C22 H22C 109.5 . . ?
H22B C22 H22C 109.5 . . ?
C1 N2 C3 110.0(3) . . ?
C1 N2 C6 125.0(3) . . ?
C3 N2 C6 124.7(3) . . ?
C1 N5 C4 110.9(3) . . ?
C1 N5 C7 115.9(2) . . ?
C4 N5 C7 132.7(3) . . ?
C1 Rh C12 77.96(12) . . ?
C1 Rh C13 104.92(12) . . ?
C12 Rh C13 102.23(11) . . ?
C1 Rh C14 140.40(12) . . ?
C12 Rh C14 93.68(11) . . ?
C13 Rh C14 38.52(12) . . ?
C1 Rh C15 160.53(12) . . ?
C12 Rh C15 118.57(12) . . ?
C13 Rh C15 63.31(12) . . ?
C14 Rh C15 36.52(11) . . ?
C1 Rh C17 99.24(11) . . ?
C12 Rh C17 139.28(11) . . ?
C13 Rh C17 38.51(12) . . ?
C14 Rh C17 62.53(12) . . ?
C15 Rh C17 61.70(12) . . ?
C1 Rh C16 124.46(12) . . ?
C12 Rh C16 154.55(12) . . ?
C13 Rh C16 62.92(11) . . ?
C14 Rh C16 61.61(11) . . ?
C15 Rh C16 37.22(11) . . ?
C17 Rh C16 36.06(11) . . ?
C1 Rh I 91.82(8) . . ?
C12 Rh I 95.47(8) . . ?
C13 Rh I 157.73(8) . . ?
C14 Rh I 127.68(8) . . ?
C15 Rh I 96.36(8) . . ?
C17 Rh I 125.24(8) . . ?
C16 Rh I 95.56(7) . . ?

loop_
_geom_bond_atom_site_label_1
_geom_bond_atom_site_label_2
_geom_bond_distance
_geom_bond_site_symmetry_2
_geom_bond_publ_flag
C1 N2 1.348(4) . ?
C1 N5 1.359(4) . ?
C1 Rh 2.000(3) . ?
C3 C4 1.332(4) . ?
C3 N2 1.387(4) . ?
C3 H3 0.9500 . ?
C4 N5 1.389(4) . ?
C4 H4 0.9500 . ?
C6 N2 1.454(4) . ?
C6 H6A 0.9800 . ?
C6 H6B 0.9800 . ?
C6 H6C 0.9800 . ?
C7 C8 1.384(4) . ?
C7 C12 1.405(4) . ?
C7 N5 1.420(4) . ?
C8 C9 1.384(5) . ?
C8 H8 0.9500 . ?
C9 C10 1.382(5) . ?
C9 H9 0.9500 . ?
C10 C11 1.393(4) . ?
C10 H10 0.9500 . ?
C11 C12 1.384(4) . ?
C11 H11 0.9500 . ?
C12 Rh 2.049(3) . ?
C13 C14 1.443(4) . ?
C13 C17 1.451(4) . ?
C13 C22 1.502(4) . ?
C13 Rh 2.133(3) . ?
C14 C15 1.405(4) . ?
C14 C18 1.492(4) . ?
C14 Rh 2.233(3) . ?
C15 C16 1.446(4) . ?
C15 C19 1.493(4) . ?
C15 Rh 2.250(3) . ?
C16 C17 1.403(4) . ?
C16 C20 1.498(4) . ?
C16 Rh 2.281(3) . ?
C17 C21 1.495(4) . ?
C17 Rh 2.253(3) . ?
C18 H18A 0.9800 . ?
C18 H18B 0.9800 . ?
C18 H18C 0.9800 . ?
C19 H19A 0.9800 . ?
C19 H19B 0.9800 . ?
C19 H19C 0.9800 . ?
C20 H20A 0.9800 . ?
C20 H20B 0.9800 . ?
C20 H20C 0.9800 . ?
C21 H21A 0.9800 . ?
C21 H21B 0.9800 . ?
C21 H21C 0.9800 . ?
C22 H22A 0.9800 . ?
C22 H22B 0.9800 . ?
C22 H22C 0.9800 . ?
Rh I 2.6847(3) . ?
